data_4036789
loop_
_publ_author_name
'Gregoli\'nski, Janusz'
'\'Slepokura, Katarzyna'
'Pa\'ckowski, Tomasz'
'Panek, Jaros\/law'
'Stefanowicz, Piotr'
'Lisowski, Jerzy'

_publ_section_title
;
 From 2 + 2 to 8 + 8 Condensation Products of Diamine and Dialdehyde:
 Giant Container-Shaped Macrocycles for Multiple Anion Binding.
;
_journal_issue 13
_journal_name_full 'The Journal of organic chemistry'
_journal_page_first 5285
_journal_page_last 5294
_journal_paper_doi 10.1021/acs.joc.6b00531
_journal_volume 81
_journal_year 2016
_chemical_formula_moiety 'C24 H26 N6'
_chemical_formula_sum 'C24 H26 N6'
_chemical_formula_weight 398.51
_space_group_crystal_system monoclinic
_space_group_IT_number 14
_space_group_name_Hall '-P 2yn'
_space_group_name_H-M_alt 'P 1 21/n 1'
_atom_sites_solution_hydrogens difmap
_atom_sites_solution_primary direct
_atom_sites_solution_secondary difmap
_audit_creation_method SHELXL-2014/7
_cell_angle_alpha 90
_cell_angle_beta 101.46(3)
_cell_angle_gamma 90
_cell_formula_units_Z 2
_cell_length_a 10.631(4)
_cell_length_b 7.727(3)
_cell_length_c 12.428(4)
_cell_measurement_reflns_used 1155
_cell_measurement_temperature 100(2)
_cell_measurement_theta_max 30.00
_cell_measurement_theta_min 2.63
_cell_volume 1000.6(6)
_computing_cell_refinement
;
CrysAlis RED, Oxford Diffraction Ltd.,
Version 1.171.33.66 (release 28-04-2010 CrysAlis171 .NET)
(compiled Apr 28 2010,14:27:37)
;
_computing_data_collection
;
CrysAlis CCD, Oxford Diffraction Ltd.,
Version 1.171.33.66 (release 28-04-2010 CrysAlis171 .NET)
(compiled Apr 28 2010,14:27:37)
;
_computing_data_reduction
;
CrysAlis RED, Oxford Diffraction Ltd.,
Version 1.171.33.66 (release 28-04-2010 CrysAlis171 .NET)
(compiled Apr 28 2010,14:27:37)
;
_computing_structure_refinement 'SHELXL-2014/7 (Sheldrick, 2015)'
_computing_structure_solution 'SHELXS-97 (Sheldrick, 2008)'
_diffrn_ambient_temperature 100(2)
_diffrn_detector_area_resol_mean 8.1956
_diffrn_measured_fraction_theta_full 0.998
_diffrn_measured_fraction_theta_max 0.998
_diffrn_measurement_device_type
;
Oxford Diffraction Xcalibur PX kappa-geometry diffractometer 
with an Onyx CCD camera 
;
_diffrn_measurement_method 'omega and phi scan'
_diffrn_radiation_type MoK\a
_diffrn_radiation_wavelength 0.71073
_diffrn_reflns_av_R_equivalents 0.0612
_diffrn_reflns_av_unetI/netI 0.1088
_diffrn_reflns_Laue_measured_fraction_full 0.998
_diffrn_reflns_Laue_measured_fraction_max 0.998
_diffrn_reflns_limit_h_max 13
_diffrn_reflns_limit_h_min -13
_diffrn_reflns_limit_k_max 6
_diffrn_reflns_limit_k_min -9
_diffrn_reflns_limit_l_max 15
_diffrn_reflns_limit_l_min -15
_diffrn_reflns_number 6208
_diffrn_reflns_point_group_measured_fraction_full 0.998
_diffrn_reflns_point_group_measured_fraction_max 0.998
_diffrn_reflns_theta_full 25.242
_diffrn_reflns_theta_max 25.998
_diffrn_reflns_theta_min 2.814
_diffrn_source 'Enhance (Mo) X-ray Source'
_exptl_absorpt_coefficient_mu 0.082
_exptl_absorpt_correction_T_max 1.000
_exptl_absorpt_correction_T_min 0.980
_exptl_absorpt_correction_type multi-scan
_exptl_absorpt_process_details
;
CrysAlis RED, Oxford Diffraction Ltd.,
Version 1.171.33.66 (release 28-04-2010 CrysAlis171 .NET)
(compiled Apr 28 2010,14:27:37)
Empirical absorption correction using spherical harmonics,
 implemented in SCALE3 ABSPACK scaling algorithm.
;
_exptl_crystal_colour colourless
_exptl_crystal_density_diffrn 1.323
_exptl_crystal_description block
_exptl_crystal_F_000 424
_exptl_crystal_size_max 0.07
_exptl_crystal_size_mid 0.06
_exptl_crystal_size_min 0.04
_refine_diff_density_max 0.222
_refine_diff_density_min -0.175
_refine_diff_density_rms 0.046
_refine_ls_extinction_method none
_refine_ls_goodness_of_fit_ref 0.962
_refine_ls_hydrogen_treatment constr
_refine_ls_matrix_type full
_refine_ls_number_parameters 136
_refine_ls_number_reflns 1958
_refine_ls_number_restraints 0
_refine_ls_restrained_S_all 0.962
_refine_ls_R_factor_all 0.0874
_refine_ls_R_factor_gt 0.0412
_refine_ls_shift/su_max 0.000
_refine_ls_shift/su_mean 0.000
_refine_ls_structure_factor_coef Fsqd
_refine_ls_weighting_details 'w=1/[\s^2^(Fo^2^)] where P=(Fo^2^+2Fc^2^)/3'
_refine_ls_weighting_scheme calc
_refine_ls_wR_factor_gt 0.0428
_refine_ls_wR_factor_ref 0.0451
_reflns_Friedel_coverage 0.000
_reflns_number_gt 1092
_reflns_number_total 1958
_reflns_threshold_expression 'I > 2\s(I)'
_cod_data_source_file jo6b00531_si_002.cif
_cod_data_source_block 1a_liggre2
_cod_original_sg_symbol_H-M 'P 21/n'
_cod_database_code 4036789
_shelx_shelxl_version_number 2014/7
_shelx_space_group_comment
;
The symmetry employed for this shelxl refinement is uniquely defined
by the following loop, which should always be used as a source of
symmetry information in preference to the above space-group names.
They are only intended as comments.
;
_shelx_estimated_absorpt_t_min 0.994
_shelx_estimated_absorpt_t_max 0.997

loop_
_space_group_symop_operation_xyz
'x, y, z'
'x+1/2, -y+1/2, z+1/2'
'-x, -y, -z'
'-x-1/2, y-1/2, -z-1/2'

loop_
_atom_site_label
_atom_site_type_symbol
_atom_site_fract_x
_atom_site_fract_y
_atom_site_fract_z
_atom_site_U_iso_or_equiv
_atom_site_adp_type
_atom_site_occupancy
_atom_site_site_symmetry_order
_atom_site_calc_flag
_atom_site_refinement_flags_posn
_atom_site_refinement_flags_adp
N1 N 0.51110(16) 0.29992(16) 0.57535(13) 0.0149(4) Uani 1 1 d . .
C1 C 0.4285(2) 0.2061(2) 0.50129(15) 0.0126(5) Uani 1 1 d . .
C2 C 0.3142(2) 0.1408(2) 0.52103(15) 0.0167(5) Uani 1 1 d . .
H2 H 0.2588 0.0761 0.4662 0.020 Uiso 1 1 calc R U
C3 C 0.2812(2) 0.17130(19) 0.62236(16) 0.0164(5) Uani 1 1 d . .
H3 H 0.2053 0.1232 0.6394 0.020 Uiso 1 1 calc R U
C4 C 0.36184(19) 0.2734(2) 0.69739(15) 0.0164(5) Uani 1 1 d . .
H4 H 0.3409 0.2998 0.7664 0.020 Uiso 1 1 calc R U
C5 C 0.4737(2) 0.3369(2) 0.67073(15) 0.0147(5) Uani 1 1 d . .
C6 C 0.55982(19) 0.46136(19) 0.73969(15) 0.0166(5) Uani 1 1 d . .
H6 H 0.6469 0.4693 0.7323 0.020 Uiso 1 1 calc R U
N2 N 0.51974(16) 0.55841(17) 0.80898(13) 0.0156(4) Uani 1 1 d . .
C7 C 0.6073(2) 0.6986(2) 0.85566(15) 0.0164(5) Uani 1 1 d . .
H7 H 0.6973 0.6707 0.8492 0.020 Uiso 1 1 calc R U
C8 C 0.6014(2) 0.7438(2) 0.97384(15) 0.0183(5) Uani 1 1 d . .
H8A H 0.6508 0.6601 1.0261 0.022 Uiso 1 1 calc R U
H8B H 0.5116 0.7473 0.9847 0.022 Uiso 1 1 calc R U
C9 C 0.6636(2) 0.9257(2) 0.98690(15) 0.0192(5) Uani 1 1 d . .
H9A H 0.7583 0.9168 1.0052 0.023 Uiso 1 1 calc R U
H9B H 0.6341 0.9919 1.0454 0.023 Uiso 1 1 calc R U
C10 C 0.61863(19) 1.01342(19) 0.87377(15) 0.0179(5) Uani 1 1 d . .
H10A H 0.5528 1.1024 0.8780 0.021 Uiso 1 1 calc R U
H10B H 0.6919 1.0695 0.8494 0.021 Uiso 1 1 calc R U
C11 C 0.5618(2) 0.8679(2) 0.79309(14) 0.0134(5) Uani 1 1 d . .
H11 H 0.4659 0.8741 0.7775 0.016 Uiso 1 1 calc R U
N3 N 0.60869(17) 0.87171(16) 0.69042(13) 0.0159(4) Uani 1 1 d . .
C12 C 0.5309(2) 0.81744(19) 0.60497(15) 0.0157(5) Uani 1 1 d . .
H12 H 0.4449 0.7916 0.6099 0.019 Uiso 1 1 calc R U

loop_
_atom_site_aniso_label
_atom_site_aniso_U_11
_atom_site_aniso_U_22
_atom_site_aniso_U_33
_atom_site_aniso_U_23
_atom_site_aniso_U_13
_atom_site_aniso_U_12
N1 0.0160(12) 0.0128(8) 0.0156(10) 0.0001(8) 0.0025(9) 0.0005(7)
C1 0.0171(14) 0.0094(10) 0.0110(12) 0.0025(9) 0.0017(10) 0.0048(9)
C2 0.0179(14) 0.0155(10) 0.0160(12) 0.0004(9) 0.0013(11) 0.0000(10)
C3 0.0155(13) 0.0112(10) 0.0236(13) 0.0025(9) 0.0063(11) -0.0018(9)
C4 0.0186(14) 0.0175(10) 0.0140(12) 0.0007(9) 0.0057(10) 0.0049(10)
C5 0.0174(14) 0.0129(10) 0.0131(12) 0.0020(9) 0.0016(10) 0.0030(9)
C6 0.0173(14) 0.0175(11) 0.0141(11) 0.0031(9) 0.0009(10) 0.0031(10)
N2 0.0204(12) 0.0136(8) 0.0134(9) 0.0018(7) 0.0047(8) 0.0006(8)
C7 0.0182(14) 0.0158(10) 0.0148(11) -0.0002(9) 0.0027(10) 0.0019(9)
C8 0.0222(15) 0.0201(10) 0.0131(12) -0.0020(9) 0.0050(10) 0.0049(9)
C9 0.0221(15) 0.0186(10) 0.0156(12) -0.0045(9) 0.0009(11) 0.0041(9)
C10 0.0194(14) 0.0173(10) 0.0185(12) -0.0047(9) 0.0074(10) -0.0006(9)
C11 0.0123(13) 0.0154(10) 0.0127(11) -0.0002(9) 0.0030(10) 0.0001(9)
N3 0.0189(12) 0.0155(8) 0.0132(10) -0.0014(8) 0.0030(9) 0.0015(8)
C12 0.0181(14) 0.0116(10) 0.0181(12) 0.0027(9) 0.0053(11) 0.0021(9)

loop_
_atom_type_symbol
_atom_type_description
_atom_type_scat_dispersion_real
_atom_type_scat_dispersion_imag
_atom_type_scat_source
C C 0.0033 0.0016 'International Tables Vol C Tables 4.2.6.8 and 6.1.1.4'
H H 0.0000 0.0000 'International Tables Vol C Tables 4.2.6.8 and 6.1.1.4'
N N 0.0061 0.0033 'International Tables Vol C Tables 4.2.6.8 and 6.1.1.4'

loop_
_geom_angle_atom_site_label_1
_geom_angle_atom_site_label_2
_geom_angle_atom_site_label_3
_geom_angle
_geom_angle_site_symmetry_1
_geom_angle_site_symmetry_3
C1 N1 C5 116.51(18) . .
N1 C1 C2 123.40(18) . .
N1 C1 C12 114.15(19) . 3_666
C2 C1 C12 122.43(18) . 3_666
C1 C2 C3 119.16(19) . .
C1 C2 H2 120.4 . .
C3 C2 H2 120.4 . .
C4 C3 C2 118.2(2) . .
C4 C3 H3 120.9 . .
C2 C3 H3 120.9 . .
C3 C4 C5 119.19(19) . .
C3 C4 H4 120.4 . .
C5 C4 H4 120.4 . .
N1 C5 C4 123.34(18) . .
N1 C5 C6 112.93(19) . .
C4 C5 C6 123.60(18) . .
N2 C6 C5 121.45(19) . .
N2 C6 H6 119.3 . .
C5 C6 H6 119.3 . .
C6 N2 C7 115.39(17) . .
N2 C7 C8 113.90(16) . .
N2 C7 C11 108.30(16) . .
C8 C7 C11 102.82(14) . .
N2 C7 H7 110.5 . .
C8 C7 H7 110.5 . .
C11 C7 H7 110.5 . .
C7 C8 C9 102.16(15) . .
C7 C8 H8A 111.3 . .
C9 C8 H8A 111.3 . .
C7 C8 H8B 111.3 . .
C9 C8 H8B 111.3 . .
H8A C8 H8B 109.2 . .
C8 C9 C10 104.71(15) . .
C8 C9 H9A 110.8 . .
C10 C9 H9A 110.8 . .
C8 C9 H9B 110.8 . .
C10 C9 H9B 110.8 . .
H9A C9 H9B 108.9 . .
C11 C10 C9 106.29(13) . .
C11 C10 H10A 110.5 . .
C9 C10 H10A 110.5 . .
C11 C10 H10B 110.5 . .
C9 C10 H10B 110.5 . .
H10A C10 H10B 108.7 . .
N3 C11 C10 113.24(16) . .
N3 C11 C7 109.22(15) . .
C10 C11 C7 104.22(15) . .
N3 C11 H11 110.0 . .
C10 C11 H11 110.0 . .
C7 C11 H11 110.0 . .
C12 N3 C11 116.23(18) . .
N3 C12 C1 121.7(2) . 3_666
N3 C12 H12 119.1 . .
C1 C12 H12 119.1 3_666 .

loop_
_geom_bond_atom_site_label_1
_geom_bond_atom_site_label_2
_geom_bond_distance
_geom_bond_site_symmetry_2
N1 C1 1.350(2) .
N1 C5 1.353(2) .
C1 C2 1.382(3) .
C1 C12 1.480(3) 3_666
C2 C3 1.393(3) .
C2 H2 0.9500 .
C3 C4 1.382(2) .
C3 H3 0.9500 .
C4 C5 1.387(3) .
C4 H4 0.9500 .
C5 C6 1.478(2) .
C6 N2 1.277(2) .
C6 H6 0.9500 .
N2 C7 1.470(2) .
C7 C8 1.523(2) .
C7 C11 1.549(2) .
C7 H7 1.0000 .
C8 C9 1.548(2) .
C8 H8A 0.9900 .
C8 H8B 0.9900 .
C9 C10 1.548(2) .
C9 H9A 0.9900 .
C9 H9B 0.9900 .
C10 C11 1.547(2) .
C10 H10A 0.9900 .
C10 H10B 0.9900 .
C11 N3 1.460(2) .
C11 H11 1.0000 .
N3 C12 1.280(2) .
C12 C1 1.480(3) 3_666
C12 H12 0.9500 .

loop_
_geom_hbond_atom_site_label_D
_geom_hbond_atom_site_label_H
_geom_hbond_atom_site_label_A
_geom_hbond_distance_DH
_geom_hbond_distance_HA
_geom_hbond_distance_DA
_geom_hbond_angle_DHA
_geom_hbond_site_symmetry_A
C6 H6 N3 0.95 2.69 3.527(3) 146.8 4_757

loop_
_geom_torsion_atom_site_label_1
_geom_torsion_atom_site_label_2
_geom_torsion_atom_site_label_3
_geom_torsion_atom_site_label_4
_geom_torsion
_geom_torsion_site_symmetry_1
_geom_torsion_site_symmetry_4
C5 N1 C1 C2 -3.4(2) . .
C5 N1 C1 C12 174.93(16) . 3_666
N1 C1 C2 C3 -0.4(3) . .
C12 C1 C2 C3 -178.66(16) 3_666 .
C1 C2 C3 C4 3.1(3) . .
C2 C3 C4 C5 -2.0(3) . .
C1 N1 C5 C4 4.7(3) . .
C1 N1 C5 C6 -171.28(15) . .
C3 C4 C5 N1 -2.1(3) . .
C3 C4 C5 C6 173.48(15) . .
N1 C5 C6 N2 154.06(17) . .
C4 C5 C6 N2 -21.9(3) . .
C5 C6 N2 C7 -168.35(15) . .
C6 N2 C7 C8 -147.22(17) . .
C6 N2 C7 C11 99.07(19) . .
N2 C7 C8 C9 -161.74(15) . .
C11 C7 C8 C9 -44.81(19) . .
C7 C8 C9 C10 36.08(19) . .
C8 C9 C10 C11 -13.5(2) . .
C9 C10 C11 N3 -132.39(17) . .
C9 C10 C11 C7 -13.8(2) . .
N2 C7 C11 N3 -81.4(2) . .
C8 C7 C11 N3 157.74(16) . .
N2 C7 C11 C10 157.30(16) . .
C8 C7 C11 C10 36.45(19) . .
C10 C11 N3 C12 -148.92(16) . .
C7 C11 N3 C12 95.43(19) . .
C11 N3 C12 C1 -172.29(15) . 3_666
